data_7103539
loop_
_publ_author_name
'Ding, Hanfeng'
'Zhang, Yiping'
'Yao, Weijun'
'Xu, Duanjun'
'Ma, Cheng'

_publ_section_title
;
 Thiazepine moiety-controlled regioselective rearrangements of
 7-oxanorbornadiene derivatives.
;
_journal_issue 44
_journal_name_full 'Chemical communications (Cambridge, England)'
_journal_page_first 5797
_journal_page_last 5799
_journal_paper_doi 10.1039/b813371a
_journal_year 2008
_chemical_formula_moiety 'C24 H20 O4'
_chemical_formula_sum 'C24 H20 O4'
_chemical_formula_weight 372.40
_chemical_name_systematic
;
?
;
_space_group_IT_number 14
_symmetry_cell_setting monoclinic
_symmetry_space_group_name_Hall '-P 2ybc'
_symmetry_space_group_name_H-M 'P 1 21/c 1'
_atom_sites_solution_hydrogens geom
_atom_sites_solution_primary direct
_atom_sites_solution_secondary difmap
_audit_creation_method SHELXL-97
_cell_angle_alpha 90.00
_cell_angle_beta 98.484(14)
_cell_angle_gamma 90.00
_cell_formula_units_Z 4
_cell_length_a 11.979(4)
_cell_length_b 8.876(4)
_cell_length_c 18.629(7)
_cell_measurement_reflns_used 2756
_cell_measurement_temperature 295(2)
_cell_measurement_theta_max 24.7
_cell_measurement_theta_min 3.1
_cell_volume 1959.1(13)
_computing_structure_refinement 'SHELXL-97 (Sheldrick, 1997)'
_diffrn_ambient_temperature 295(2)
_diffrn_detector_area_resol_mean 10.0
_diffrn_measured_fraction_theta_full 0.995
_diffrn_measured_fraction_theta_max 0.995
_diffrn_measurement_device_type 'Rigaku RAXIS-RAPID IP'
_diffrn_measurement_method \w
_diffrn_radiation_monochromator graphite
_diffrn_radiation_source 'fine-focus sealed tube'
_diffrn_radiation_type MoK\a
_diffrn_radiation_wavelength 0.71073
_diffrn_reflns_av_R_equivalents 0.0285
_diffrn_reflns_av_sigmaI/netI 0.0240
_diffrn_reflns_limit_h_max 15
_diffrn_reflns_limit_h_min -14
_diffrn_reflns_limit_k_max 11
_diffrn_reflns_limit_k_min -11
_diffrn_reflns_limit_l_max 24
_diffrn_reflns_limit_l_min -24
_diffrn_reflns_number 18781
_diffrn_reflns_theta_full 27.47
_diffrn_reflns_theta_max 27.47
_diffrn_reflns_theta_min 3.16
_diffrn_standards_interval_count 0
_diffrn_standards_interval_time 0
_diffrn_standards_number 0
_exptl_absorpt_coefficient_mu 0.085
_exptl_absorpt_correction_type none
_exptl_crystal_colour colorless
_exptl_crystal_density_diffrn 1.263
_exptl_crystal_density_method 'not measured'
_exptl_crystal_description chunk
_exptl_crystal_F_000 784
_exptl_crystal_size_max 0.36
_exptl_crystal_size_mid 0.28
_exptl_crystal_size_min 0.16
_refine_diff_density_max 0.155
_refine_diff_density_min -0.168
_refine_diff_density_rms 0.028
_refine_ls_extinction_method none
_refine_ls_goodness_of_fit_ref 1.039
_refine_ls_hydrogen_treatment constr
_refine_ls_matrix_type full
_refine_ls_number_parameters 255
_refine_ls_number_reflns 4476
_refine_ls_number_restraints 0
_refine_ls_restrained_S_all 1.039
_refine_ls_R_factor_all 0.0643
_refine_ls_R_factor_gt 0.0408
_refine_ls_shift/su_max 0.001
_refine_ls_shift/su_mean 0.000
_refine_ls_structure_factor_coef Fsqd
_refine_ls_weighting_details 'calc w=1/[\s^2^(Fo^2^)+(0.0468P)^2^+0.1999P] where P=(Fo^2^+2Fc^2^)/3'
_refine_ls_weighting_scheme calc
_refine_ls_wR_factor_gt 0.0962
_refine_ls_wR_factor_ref 0.1051
_reflns_number_gt 3135
_reflns_number_total 4476
_reflns_threshold_expression I>2\s(I)
_cod_data_source_file b813371a.txt
_cod_data_source_block 5
_cod_original_sg_symbol_H-M 'p 21/c'
_cod_database_code 7103539

loop_
_symmetry_equiv_pos_as_xyz
'x, y, z'
'-x, y+1/2, -z+1/2'
'-x, -y, -z'
'x, -y-1/2, z-1/2'

loop_
_atom_site_label
_atom_site_type_symbol
_atom_site_fract_x
_atom_site_fract_y
_atom_site_fract_z
_atom_site_U_iso_or_equiv
_atom_site_adp_type
_atom_site_occupancy
_atom_site_symmetry_multiplicity
_atom_site_calc_flag
_atom_site_refinement_flags
_atom_site_disorder_assembly
_atom_site_disorder_group
O1 O 0.78602(8) -0.11423(11) 1.08092(5) 0.0565(3) Uani 1 1 d . . .
O2 O 0.77457(9) -0.37410(11) 1.06578(5) 0.0612(3) Uani 1 1 d . . .
O4 O 0.62471(10) -0.38377(12) 1.16022(6) 0.0730(3) Uani 1 1 d . . .
O3 O 0.67609(11) -0.15134(13) 1.19490(6) 0.0788(3) Uani 1 1 d . . .
C14 C 0.75509(10) -0.02425(14) 1.01990(6) 0.0437(3) Uani 1 1 d . . .
C16 C 0.57863(11) -0.04032(15) 0.91869(7) 0.0480(3) Uani 1 1 d . . .
H16 H 0.5940 0.0464 0.8939 0.058 Uiso 1 1 calc R . .
C21 C 0.71596(11) -0.24351(14) 1.07907(7) 0.0480(3) Uani 1 1 d . . .
C8 C 0.91050(10) 0.15525(15) 1.06247(7) 0.0456(3) Uani 1 1 d . . .
C4 C 0.78958(10) 0.18255(14) 0.93962(7) 0.0449(3) Uani 1 1 d . . .
C5 C 0.74414(12) 0.32636(15) 0.93770(8) 0.0535(3) Uani 1 1 d . . .
H5 H 0.7300 0.3716 0.9805 0.064 Uiso 1 1 calc R . .
C15 C 0.65168(10) -0.08825(14) 0.97964(6) 0.0418(3) Uani 1 1 d . . .
C23 C 0.67186(12) -0.25084(16) 1.15223(7) 0.0522(3) Uani 1 1 d . . .
C20 C 0.62496(11) -0.21684(14) 1.01595(7) 0.0450(3) Uani 1 1 d . . .
C7 C 0.81602(10) 0.09818(14) 1.00931(6) 0.0434(3) Uani 1 1 d . . .
C19 C 0.52886(12) -0.29910(15) 0.99385(8) 0.0562(4) Uani 1 1 d . . .
H19 H 0.5119 -0.3839 1.0195 0.067 Uiso 1 1 calc R . .
C13 C 0.91080(12) 0.14633(17) 1.13716(7) 0.0568(4) Uani 1 1 d . . .
H13 H 0.8518 0.0980 1.1551 0.068 Uiso 1 1 calc R . .
C9 C 1.00132(11) 0.22708(17) 1.03850(8) 0.0568(4) Uani 1 1 d . . .
H9 H 1.0035 0.2342 0.9889 0.068 Uiso 1 1 calc R . .
C17 C 0.48292(11) -0.12446(17) 0.89591(7) 0.0547(3) Uani 1 1 d . . .
H17 H 0.4341 -0.0942 0.8550 0.066 Uiso 1 1 calc R . .
C18 C 0.45817(13) -0.25262(17) 0.93261(8) 0.0598(4) Uani 1 1 d . . .
H18 H 0.3935 -0.3078 0.9160 0.072 Uiso 1 1 calc R . .
C12 C 0.99767(13) 0.20846(19) 1.18486(8) 0.0665(4) Uani 1 1 d . . .
H12 H 0.9963 0.2022 1.2346 0.080 Uiso 1 1 calc R . .
C6 C 0.71975(13) 0.40306(19) 0.87264(9) 0.0692(4) Uani 1 1 d . . .
H6 H 0.6882 0.4989 0.8719 0.083 Uiso 1 1 calc R . .
C3 C 0.81285(13) 0.11991(18) 0.87522(8) 0.0605(4) Uani 1 1 d . . .
H3 H 0.8448 0.0244 0.8754 0.073 Uiso 1 1 calc R . .
C11 C 1.08635(13) 0.27960(19) 1.15955(10) 0.0688(4) Uani 1 1 d . . .
H11 H 1.1446 0.3217 1.1919 0.083 Uiso 1 1 calc R . .
C10 C 1.08792(12) 0.28780(19) 1.08626(9) 0.0674(4) Uani 1 1 d . . .
H10 H 1.1479 0.3347 1.0688 0.081 Uiso 1 1 calc R . .
C1 C 0.74163(15) 0.3390(2) 0.80924(9) 0.0768(5) Uani 1 1 d . . .
H1 H 0.7245 0.3907 0.7656 0.092 Uiso 1 1 calc R . .
C2 C 0.78885(16) 0.1987(2) 0.81067(8) 0.0752(5) Uani 1 1 d . . .
H2 H 0.8050 0.1557 0.7678 0.090 Uiso 1 1 calc R . .
C22 C 0.86976(15) -0.4087(2) 1.11933(9) 0.0790(5) Uani 1 1 d . . .
H22A H 0.9197 -0.3235 1.1256 0.118 Uiso 1 1 calc R . .
H22B H 0.9091 -0.4940 1.1037 0.118 Uiso 1 1 calc R . .
H22C H 0.8443 -0.4316 1.1646 0.118 Uiso 1 1 calc R . .
C24 C 0.57677(17) -0.4037(3) 1.22674(10) 0.0958(6) Uani 1 1 d . . .
H24A H 0.6350 -0.3922 1.2677 0.144 Uiso 1 1 calc R . .
H24B H 0.5445 -0.5025 1.2274 0.144 Uiso 1 1 calc R . .
H24C H 0.5192 -0.3294 1.2291 0.144 Uiso 1 1 calc R . .

loop_
_atom_site_aniso_label
_atom_site_aniso_U_11
_atom_site_aniso_U_22
_atom_site_aniso_U_33
_atom_site_aniso_U_23
_atom_site_aniso_U_13
_atom_site_aniso_U_12
O1 0.0677(6) 0.0499(6) 0.0480(5) 0.0134(4) -0.0049(4) -0.0124(4)
O2 0.0798(7) 0.0510(6) 0.0534(6) 0.0015(4) 0.0116(5) 0.0131(5)
O4 0.1023(8) 0.0634(7) 0.0583(6) 0.0104(5) 0.0278(6) -0.0153(6)
O3 0.1217(10) 0.0655(7) 0.0502(6) -0.0104(5) 0.0160(6) 0.0029(7)
C14 0.0513(7) 0.0434(7) 0.0365(6) 0.0043(5) 0.0066(5) -0.0002(6)
C16 0.0559(7) 0.0497(8) 0.0388(7) 0.0021(6) 0.0090(6) -0.0025(6)
C21 0.0652(8) 0.0358(7) 0.0430(7) 0.0032(5) 0.0079(6) -0.0034(6)
C8 0.0477(7) 0.0450(7) 0.0449(7) -0.0019(5) 0.0091(6) -0.0006(6)
C4 0.0479(7) 0.0446(7) 0.0430(7) 0.0030(5) 0.0097(5) -0.0107(5)
C5 0.0579(8) 0.0477(8) 0.0550(8) 0.0015(6) 0.0083(6) -0.0079(6)
C15 0.0506(7) 0.0400(7) 0.0362(6) -0.0019(5) 0.0109(5) -0.0020(5)
C23 0.0682(9) 0.0469(8) 0.0406(7) 0.0046(6) 0.0048(6) 0.0034(6)
C20 0.0605(7) 0.0377(6) 0.0378(6) -0.0024(5) 0.0110(5) -0.0038(6)
C7 0.0471(6) 0.0438(7) 0.0403(6) 0.0006(5) 0.0100(5) -0.0031(5)
C19 0.0742(9) 0.0434(7) 0.0519(8) -0.0044(6) 0.0130(7) -0.0156(7)
C13 0.0583(8) 0.0648(9) 0.0479(8) -0.0023(7) 0.0097(6) -0.0057(7)
C9 0.0536(8) 0.0636(9) 0.0549(8) -0.0035(7) 0.0136(6) -0.0093(7)
C17 0.0554(8) 0.0655(9) 0.0418(7) -0.0050(6) 0.0028(6) -0.0032(7)
C18 0.0625(8) 0.0626(9) 0.0538(8) -0.0119(7) 0.0068(7) -0.0178(7)
C12 0.0713(10) 0.0770(11) 0.0484(8) -0.0058(7) -0.0002(7) 0.0000(8)
C6 0.0727(10) 0.0546(9) 0.0760(11) 0.0186(8) -0.0034(8) -0.0105(8)
C3 0.0773(10) 0.0581(9) 0.0500(8) -0.0001(7) 0.0224(7) -0.0074(7)
C11 0.0549(9) 0.0693(10) 0.0768(11) -0.0125(8) -0.0080(8) -0.0044(8)
C10 0.0517(8) 0.0740(11) 0.0762(11) -0.0076(8) 0.0087(7) -0.0140(7)
C1 0.0888(12) 0.0831(13) 0.0546(10) 0.0263(9) -0.0020(8) -0.0263(10)
C2 0.0969(12) 0.0876(13) 0.0442(8) 0.0050(8) 0.0213(8) -0.0215(10)
C22 0.0863(11) 0.0795(12) 0.0701(11) 0.0168(9) 0.0079(9) 0.0254(10)
C24 0.1023(14) 0.1214(17) 0.0703(11) 0.0359(11) 0.0348(10) -0.0057(12)

loop_
_atom_type_symbol
_atom_type_description
_atom_type_scat_dispersion_real
_atom_type_scat_dispersion_imag
_atom_type_scat_source
C C 0.0033 0.0016 'International Tables Vol C Tables 4.2.6.8 and 6.1.1.4'
H H 0.0000 0.0000 'International Tables Vol C Tables 4.2.6.8 and 6.1.1.4'
O O 0.0106 0.0060 'International Tables Vol C Tables 4.2.6.8 and 6.1.1.4'

loop_
_geom_angle_atom_site_label_1
_geom_angle_atom_site_label_2
_geom_angle_atom_site_label_3
_geom_angle
_geom_angle_site_symmetry_1
_geom_angle_site_symmetry_3
_geom_angle_publ_flag
C14 O1 C21 111.00(10) . . ?
C21 O2 C22 115.07(12) . . ?
C23 O4 C24 115.65(14) . . ?
C7 C14 O1 119.98(11) . . ?
C7 C14 C15 132.62(11) . . ?
O1 C14 C15 107.36(10) . . ?
C17 C16 C15 118.56(13) . . ?
C17 C16 H16 120.7 . . ?
C15 C16 H16 120.7 . . ?
O2 C21 O1 111.38(11) . . ?
O2 C21 C20 108.57(10) . . ?
O1 C21 C20 104.50(10) . . ?
O2 C21 C23 111.74(10) . . ?
O1 C21 C23 107.02(10) . . ?
C20 C21 C23 113.43(11) . . ?
C9 C8 C13 117.39(12) . . ?
C9 C8 C7 119.99(12) . . ?
C13 C8 C7 122.56(12) . . ?
C5 C4 C3 118.36(13) . . ?
C5 C4 C7 121.13(12) . . ?
C3 C4 C7 120.49(13) . . ?
C6 C5 C4 120.48(14) . . ?
C6 C5 H5 119.8 . . ?
C4 C5 H5 119.8 . . ?
C20 C15 C16 119.06(11) . . ?
C20 C15 C14 107.92(11) . . ?
C16 C15 C14 132.89(12) . . ?
O3 C23 O4 124.40(14) . . ?
O3 C23 C21 125.34(13) . . ?
O4 C23 C21 110.23(11) . . ?
C19 C20 C15 122.29(12) . . ?
C19 C20 C21 129.13(12) . . ?
C15 C20 C21 108.58(11) . . ?
C14 C7 C8 123.98(11) . . ?
C14 C7 C4 119.01(11) . . ?
C8 C7 C4 117.01(11) . . ?
C20 C19 C18 118.28(13) . . ?
C20 C19 H19 120.9 . . ?
C18 C19 H19 120.9 . . ?
C12 C13 C8 120.73(14) . . ?
C12 C13 H13 119.6 . . ?
C8 C13 H13 119.6 . . ?
C10 C9 C8 121.61(14) . . ?
C10 C9 H9 119.2 . . ?
C8 C9 H9 119.2 . . ?
C16 C17 C18 121.46(13) . . ?
C16 C17 H17 119.3 . . ?
C18 C17 H17 119.3 . . ?
C19 C18 C17 120.33(13) . . ?
C19 C18 H18 119.8 . . ?
C17 C18 H18 119.8 . . ?
C11 C12 C13 120.62(15) . . ?
C11 C12 H12 119.7 . . ?
C13 C12 H12 119.7 . . ?
C1 C6 C5 120.57(17) . . ?
C1 C6 H6 119.7 . . ?
C5 C6 H6 119.7 . . ?
C2 C3 C4 120.41(16) . . ?
C2 C3 H3 119.8 . . ?
C4 C3 H3 119.8 . . ?
C10 C11 C12 119.35(14) . . ?
C10 C11 H11 120.3 . . ?
C12 C11 H11 120.3 . . ?
C11 C10 C9 120.31(14) . . ?
C11 C10 H10 119.8 . . ?
C9 C10 H10 119.8 . . ?
C2 C1 C6 119.50(15) . . ?
C2 C1 H1 120.3 . . ?
C6 C1 H1 120.3 . . ?
C1 C2 C3 120.65(16) . . ?
C1 C2 H2 119.7 . . ?
C3 C2 H2 119.7 . . ?
O2 C22 H22A 109.5 . . ?
O2 C22 H22B 109.5 . . ?
H22A C22 H22B 109.5 . . ?
O2 C22 H22C 109.5 . . ?
H22A C22 H22C 109.5 . . ?
H22B C22 H22C 109.5 . . ?
O4 C24 H24A 109.5 . . ?
O4 C24 H24B 109.5 . . ?
H24A C24 H24B 109.5 . . ?
O4 C24 H24C 109.5 . . ?
H24A C24 H24C 109.5 . . ?
H24B C24 H24C 109.5 . . ?

loop_
_geom_bond_atom_site_label_1
_geom_bond_atom_site_label_2
_geom_bond_distance
_geom_bond_site_symmetry_2
_geom_bond_publ_flag
O1 C14 1.3939(15) . ?
O1 C21 1.4190(16) . ?
O2 C21 1.3961(16) . ?
O2 C22 1.4331(19) . ?
O4 C23 1.3259(17) . ?
O4 C24 1.4514(19) . ?
O3 C23 1.1843(17) . ?
C14 C7 1.3398(17) . ?
C14 C15 1.4648(17) . ?
C16 C17 1.3816(19) . ?
C16 C15 1.3939(17) . ?
C16 H16 0.9300 . ?
C21 C20 1.4996(18) . ?
C21 C23 1.534(2) . ?
C8 C9 1.3903(19) . ?
C8 C13 1.3933(19) . ?
C8 C7 1.4790(17) . ?
C4 C5 1.3860(19) . ?
C4 C3 1.3874(19) . ?
C4 C7 1.4918(17) . ?
C5 C6 1.383(2) . ?
C5 H5 0.9300 . ?
C15 C20 1.3880(18) . ?
C20 C19 1.3740(19) . ?
C19 C18 1.380(2) . ?
C19 H19 0.9300 . ?
C13 C12 1.380(2) . ?
C13 H13 0.9300 . ?
C9 C10 1.373(2) . ?
C9 H9 0.9300 . ?
C17 C18 1.382(2) . ?
C17 H17 0.9300 . ?
C18 H18 0.9300 . ?
C12 C11 1.377(2) . ?
C12 H12 0.9300 . ?
C6 C1 1.370(2) . ?
C6 H6 0.9300 . ?
C3 C2 1.384(2) . ?
C3 H3 0.9300 . ?
C11 C10 1.370(2) . ?
C11 H11 0.9300 . ?
C10 H10 0.9300 . ?
C1 C2 1.367(3) . ?
C1 H1 0.9300 . ?
C2 H2 0.9300 . ?
C22 H22A 0.9600 . ?
C22 H22B 0.9600 . ?
C22 H22C 0.9600 . ?
C24 H24A 0.9600 . ?
C24 H24B 0.9600 . ?
C24 H24C 0.9600 . ?
